data_4038677
loop_
_publ_author_name
'M\;adry, Tomasz'
'Czapik, Agnieszka'
'Kwit, Marcin'

_publ_section_title
;
 Point-to-Axial Chirality Transmission: A Highly Sensitive Triaryl
 Chirality Probe for Stereochemical Assignments of Amines
;
_journal_name_full 'The Journal of Organic Chemistry'
_journal_paper_doi 10.1021/acs.joc.0c00734
_journal_year 2020
_chemical_absolute_configuration syn
_chemical_formula_moiety 'C36 H36 N2'
_chemical_formula_sum 'C36 H36 N2'
_chemical_formula_weight 496.67
_space_group_crystal_system monoclinic
_space_group_IT_number 4
_space_group_name_Hall 'P 2yb'
_space_group_name_H-M_alt 'P 1 21 1'
_atom_sites_solution_hydrogens geom
_atom_sites_solution_primary dual
_audit_creation_method SHELXL-2018/3
_cell_angle_alpha 90
_cell_angle_beta 104.823(2)
_cell_angle_gamma 90
_cell_formula_units_Z 2
_cell_length_a 9.66070(10)
_cell_length_b 11.6900(2)
_cell_length_c 13.1805(2)
_cell_measurement_reflns_used 7594
_cell_measurement_temperature 130(2)
_cell_measurement_theta_max 75.2690
_cell_measurement_theta_min 3.4420
_cell_volume 1438.98(4)
_computing_cell_refinement 'CrysAlisPro 1.171.40.57a (Rigaku OD, 2019)'
_computing_data_collection 'CrysAlisPro 1.171.40.57a (Rigaku OD, 2019)'
_computing_data_reduction 'CrysAlisPro 1.171.40.57a (Rigaku OD, 2019)'
_computing_structure_refinement 'SHELXL-2018/3 (Sheldrick, 2018)'
_computing_structure_solution 'SHELXT 2018/2 (Sheldrick, 2018)'
_diffrn_ambient_temperature 130(2)
_diffrn_detector_area_resol_mean 10.5357
_diffrn_measured_fraction_theta_full 1.000
_diffrn_measured_fraction_theta_max 1.000
_diffrn_measurement_device_type 'SuperNova, Single source at offset/far, Atlas'
_diffrn_measurement_method '\w scans'
_diffrn_radiation_type CuK\a
_diffrn_radiation_wavelength 1.54184
_diffrn_reflns_av_R_equivalents 0.0280
_diffrn_reflns_av_unetI/netI 0.0277
_diffrn_reflns_Laue_measured_fraction_full 1.000
_diffrn_reflns_Laue_measured_fraction_max 1.000
_diffrn_reflns_limit_h_max 11
_diffrn_reflns_limit_h_min -11
_diffrn_reflns_limit_k_max 13
_diffrn_reflns_limit_k_min -13
_diffrn_reflns_limit_l_max 15
_diffrn_reflns_limit_l_min -15
_diffrn_reflns_number 15206
_diffrn_reflns_point_group_measured_fraction_full 0.976
_diffrn_reflns_point_group_measured_fraction_max 0.976
_diffrn_reflns_theta_full 66.595
_diffrn_reflns_theta_max 66.595
_diffrn_reflns_theta_min 4.735
_diffrn_source 'micro-focus sealed X-ray tube'
_exptl_absorpt_coefficient_mu 0.501
_exptl_absorpt_correction_T_max 1.00000
_exptl_absorpt_correction_T_min 0.92269
_exptl_absorpt_correction_type multi-scan
_exptl_absorpt_process_details
;
CrysAlisPro 1.171.40.57a (Rigaku Oxford Diffraction, 2018)
Empirical absorption correction using spherical harmonics,
 implemented in SCALE3 ABSPACK scaling algorithm.
;
_exptl_crystal_colour colourless
_exptl_crystal_density_diffrn 1.146
_exptl_crystal_description plate
_exptl_crystal_F_000 532
_exptl_crystal_size_max 0.200
_exptl_crystal_size_mid 0.100
_exptl_crystal_size_min 0.010
_refine_diff_density_max 0.231
_refine_diff_density_min -0.164
_refine_diff_density_rms 0.038
_refine_ls_abs_structure_details
;
 Flack x determined using 1888 quotients [(I+)-(I-)]/[(I+)+(I-)]
 (Parsons, Flack and Wagner, Acta Cryst. B69 (2013) 249-259).
;
_refine_ls_abs_structure_Flack -0.3(4)
_refine_ls_extinction_method none
_refine_ls_goodness_of_fit_ref 1.061
_refine_ls_hydrogen_treatment constr
_refine_ls_matrix_type full
_refine_ls_number_parameters 386
_refine_ls_number_reflns 4942
_refine_ls_number_restraints 43
_refine_ls_restrained_S_all 1.058
_refine_ls_R_factor_all 0.0439
_refine_ls_R_factor_gt 0.0396
_refine_ls_shift/su_max 0.000
_refine_ls_shift/su_mean 0.000
_refine_ls_structure_factor_coef Fsqd
_refine_ls_weighting_details 'w=1/[\s^2^(Fo^2^)+(0.0654P)^2^+0.0441P] where P=(Fo^2^+2Fc^2^)/3'
_refine_ls_weighting_scheme calc
_refine_ls_wR_factor_gt 0.1006
_refine_ls_wR_factor_ref 0.1044
_reflns_Friedel_coverage 0.852
_reflns_Friedel_fraction_full 0.949
_reflns_Friedel_fraction_max 0.949
_reflns_number_gt 4521
_reflns_number_total 4942
_reflns_threshold_expression 'I > 2\s(I)'
_cod_data_source_file jo0c00734_si_003.cif
_cod_data_source_block 4c
_cod_original_sg_symbol_H-M 'P 21'
_cod_database_code 4038677
_shelx_shelxl_version_number 2018/3
_shelx_space_group_comment
;
The symmetry employed for this shelxl refinement is uniquely defined
by the following loop, which should always be used as a source of
symmetry information in preference to the above space-group names.
They are only intended as comments.
;
_shelx_estimated_absorpt_t_min 0.906
_shelx_estimated_absorpt_t_max 0.995

loop_
_space_group_symop_operation_xyz
'x, y, z'
'-x, y+1/2, -z'

loop_
_atom_site_label
_atom_site_type_symbol
_atom_site_fract_x
_atom_site_fract_y
_atom_site_fract_z
_atom_site_U_iso_or_equiv
_atom_site_adp_type
_atom_site_occupancy
_atom_site_site_symmetry_order
_atom_site_calc_flag
_atom_site_refinement_flags_posn
_atom_site_refinement_flags_adp
_atom_site_refinement_flags_occupancy
_atom_site_disorder_assembly
_atom_site_disorder_group
N1 N 0.9136(2) 0.5170(2) 0.79106(16) 0.0322(5) Uani 1 1 d . . . . .
N2 N 0.5785(2) 0.5002(2) 0.21933(16) 0.0310(5) Uani 1 1 d . . . . .
C1 C 0.5011(2) 0.5699(2) 0.58487(18) 0.0256(5) Uani 1 1 d . . . . .
C2 C 0.4302(3) 0.6715(2) 0.5537(2) 0.0312(6) Uani 1 1 d . . . . .
H2 H 0.466422 0.723218 0.511200 0.037 Uiso 1 1 calc R U . . .
C3 C 0.3047(3) 0.6996(3) 0.5840(2) 0.0355(6) Uani 1 1 d . . . . .
H3 H 0.255832 0.768835 0.560042 0.043 Uiso 1 1 calc R U . . .
C4 C 0.2529(3) 0.6286(2) 0.6472(2) 0.0337(6) Uani 1 1 d . . . . .
H4 H 0.170839 0.650311 0.669774 0.040 Uiso 1 1 calc R U . . .
C5 C 0.2648(3) 0.4444(3) 0.7418(2) 0.0329(6) Uani 1 1 d . . . . .
H5 H 0.183596 0.465414 0.765857 0.039 Uiso 1 1 calc R U . . .
C6 C 0.3266(3) 0.3395(3) 0.7674(2) 0.0356(6) Uani 1 1 d . . . . .
H6 H 0.287660 0.288076 0.808619 0.043 Uiso 1 1 calc R U . . .
C7 C 0.4475(3) 0.3074(3) 0.7332(2) 0.0351(6) Uani 1 1 d . . . . .
H7 H 0.488804 0.233940 0.750402 0.042 Uiso 1 1 calc R U . . .
C8 C 0.5058(3) 0.3812(2) 0.67540(19) 0.0292(6) Uani 1 1 d . . . . .
H8 H 0.588185 0.358632 0.653629 0.035 Uiso 1 1 calc R U . . .
C9 C 0.4456(2) 0.4913(2) 0.64713(17) 0.0256(5) Uani 1 1 d . . . . .
C10 C 0.3206(2) 0.5223(2) 0.67971(17) 0.0277(5) Uani 1 1 d . . . . .
C11 C 0.9938(2) 0.4614(2) 0.42563(17) 0.0247(5) Uani 1 1 d . . . . .
C12 C 1.0633(3) 0.3600(2) 0.4557(2) 0.0304(6) Uani 1 1 d . . . . .
H12 H 1.025734 0.308610 0.497775 0.036 Uiso 1 1 calc R U . . .
C13 C 1.1887(3) 0.3296(3) 0.4263(2) 0.0348(6) Uani 1 1 d . . . . .
H13 H 1.233914 0.258224 0.447604 0.042 Uiso 1 1 calc R U . . .
C14 C 1.2452(3) 0.4035(2) 0.3666(2) 0.0323(6) Uani 1 1 d . . . . .
H14 H 1.329723 0.382941 0.346663 0.039 Uiso 1 1 calc R U . . .
C15 C 1.2375(3) 0.5888(2) 0.2748(2) 0.0304(6) Uani 1 1 d . . . . .
H15 H 1.320934 0.568469 0.253294 0.037 Uiso 1 1 calc R U . . .
C16 C 1.1758(3) 0.6938(3) 0.2478(2) 0.0322(6) Uani 1 1 d . . . . .
H16 H 1.217283 0.746055 0.208809 0.039 Uiso 1 1 calc R U . . .
C17 C 1.0511(3) 0.7243(2) 0.2777(2) 0.0304(6) Uani 1 1 d . . . . .
H17 H 1.008860 0.797207 0.258964 0.036 Uiso 1 1 calc R U . . .
C18 C 0.9895(3) 0.6490(2) 0.33396(19) 0.0265(5) Uani 1 1 d . . . . .
H18 H 0.904571 0.670264 0.352854 0.032 Uiso 1 1 calc R U . . .
C19 C 1.0517(2) 0.5399(2) 0.36406(17) 0.0242(5) Uani 1 1 d . . . . .
C20 C 1.1788(2) 0.5101(2) 0.33438(17) 0.0247(5) Uani 1 1 d . . . . .
C21 C 0.6305(2) 0.5420(2) 0.54660(18) 0.0248(5) Uani 1 1 d . . . . .
C22 C 0.7680(2) 0.5264(2) 0.61400(18) 0.0249(5) Uani 1 1 d . . . . .
C23 C 0.8822(2) 0.5017(2) 0.57053(18) 0.0251(5) Uani 1 1 d . . . . .
H23 H 0.975006 0.492235 0.616220 0.030 Uiso 1 1 calc R U . . .
C24 C 0.8655(2) 0.4905(2) 0.46377(19) 0.0246(5) Uani 1 1 d . . . . .
C25 C 0.7271(2) 0.5046(2) 0.39579(17) 0.0244(5) Uani 1 1 d . . . . .
C26 C 0.6135(2) 0.5305(2) 0.43912(18) 0.0244(5) Uani 1 1 d . . . . .
H26 H 0.520817 0.540635 0.393413 0.029 Uiso 1 1 calc R U . . .
C27 C 0.7953(3) 0.5440(3) 0.72823(19) 0.0312(6) Uani 1 1 d . . . . .
H27 H 0.722189 0.576435 0.755498 0.037 Uiso 1 1 calc R U . . .
C32 C 0.6985(3) 0.4798(2) 0.28280(19) 0.0282(5) Uani 1 1 d . . . . .
H32 H 0.772701 0.447484 0.256585 0.034 Uiso 1 1 calc R U . . .
C33 C 0.5561(3) 0.4629(3) 0.1102(2) 0.0373(6) Uani 1 1 d . . . . .
H33 H 0.642358 0.419896 0.102617 0.045 Uiso 1 1 calc R U . . .
C34 C 0.4256(3) 0.3833(3) 0.0838(2) 0.0471(8) Uani 1 1 d . . . . .
H34A H 0.341117 0.425691 0.093308 0.057 Uiso 1 1 calc R U . . .
H34B H 0.405925 0.360932 0.008982 0.057 Uiso 1 1 calc R U . . .
C35 C 0.4446(4) 0.2766(3) 0.1501(3) 0.0624(9) Uani 1 1 d . . . . .
H35A H 0.359565 0.228104 0.127414 0.094 Uiso 1 1 calc R U . . .
H35B H 0.457714 0.297688 0.223901 0.094 Uiso 1 1 calc R U . . .
H35C H 0.529014 0.234630 0.142077 0.094 Uiso 1 1 calc R U . . .
C36 C 0.5335(5) 0.5658(4) 0.0389(3) 0.0685(12) Uani 1 1 d . . . . .
H36A H 0.451145 0.609719 0.048066 0.103 Uiso 1 1 calc R U . . .
H36B H 0.515403 0.540520 -0.034237 0.103 Uiso 1 1 calc R U . . .
H36C H 0.619269 0.614077 0.056441 0.103 Uiso 1 1 calc R U . . .
C28 C 0.939(4) 0.526(3) 0.908(2) 0.052(6) Uani 0.356(16) 1 d . U P A 2
H28 H 0.840780 0.533214 0.919142 0.062 Uiso 0.356(16) 1 calc R U P A 2
C29 C 0.9952(18) 0.4224(9) 0.9627(7) 0.048(3) Uani 0.356(16) 1 d . . P A 2
H29A H 1.093932 0.410784 0.955886 0.058 Uiso 0.356(16) 1 calc R U P A 2
H29B H 0.936796 0.356898 0.928285 0.058 Uiso 0.356(16) 1 calc R U P A 2
C30 C 0.998(2) 0.4215(18) 1.0801(14) 0.058(4) Uani 0.356(16) 1 d . . P A 2
H30A H 0.900292 0.419140 1.087827 0.086 Uiso 0.356(16) 1 calc R U P A 2
H30B H 1.046296 0.490778 1.113607 0.086 Uiso 0.356(16) 1 calc R U P A 2
H30C H 1.050920 0.353934 1.113556 0.086 Uiso 0.356(16) 1 calc R U P A 2
C31 C 1.005(3) 0.6359(14) 0.9365(10) 0.074(5) Uani 0.356(16) 1 d . . P A 2
H31A H 1.093645 0.640759 0.914091 0.111 Uiso 0.356(16) 1 calc R U P A 2
H31B H 1.025753 0.645494 1.012761 0.111 Uiso 0.356(16) 1 calc R U P A 2
H31C H 0.938929 0.696412 0.902046 0.111 Uiso 0.356(16) 1 calc R U P A 2
C28A C 0.9294(15) 0.5469(11) 0.9019(9) 0.032(2) Uani 0.644(16) 1 d . U P A 1
H28A H 0.853956 0.602856 0.908723 0.038 Uiso 0.644(16) 1 calc R U P A 1
C29A C 0.9174(11) 0.4384(6) 0.9606(4) 0.0478(18) Uani 0.644(16) 1 d . . P A 1
H29C H 0.986035 0.381841 0.945909 0.057 Uiso 0.644(16) 1 calc R U P A 1
H29D H 0.819916 0.406774 0.933309 0.057 Uiso 0.644(16) 1 calc R U P A 1
C30A C 0.9458(11) 0.4525(10) 1.0788(7) 0.057(2) Uani 0.644(16) 1 d . . P A 1
H30D H 0.886312 0.514637 1.094335 0.085 Uiso 0.644(16) 1 calc R U P A 1
H30E H 1.047093 0.470872 1.108463 0.085 Uiso 0.644(16) 1 calc R U P A 1
H30F H 0.922400 0.381160 1.109676 0.085 Uiso 0.644(16) 1 calc R U P A 1
C31A C 1.0831(8) 0.6013(6) 0.9420(4) 0.0477(16) Uani 0.644(16) 1 d . . P A 1
H31D H 1.155718 0.544524 0.937119 0.072 Uiso 0.644(16) 1 calc R U P A 1
H31E H 1.097871 0.625442 1.015218 0.072 Uiso 0.644(16) 1 calc R U P A 1
H31F H 1.091206 0.667803 0.898607 0.072 Uiso 0.644(16) 1 calc R U P A 1

loop_
_atom_site_aniso_label
_atom_site_aniso_U_11
_atom_site_aniso_U_22
_atom_site_aniso_U_33
_atom_site_aniso_U_23
_atom_site_aniso_U_13
_atom_site_aniso_U_12
N1 0.0274(11) 0.0432(13) 0.0243(9) -0.0030(9) 0.0037(8) 0.0046(10)
N2 0.0287(11) 0.0364(12) 0.0249(9) -0.0023(9) 0.0013(8) 0.0000(9)
C1 0.0203(11) 0.0293(13) 0.0256(11) -0.0023(10) 0.0028(9) 0.0007(10)
C2 0.0237(13) 0.0315(14) 0.0366(13) -0.0003(11) 0.0045(10) 0.0000(10)
C3 0.0226(13) 0.0305(15) 0.0501(16) -0.0033(12) 0.0031(11) 0.0063(11)
C4 0.0210(12) 0.0363(16) 0.0428(14) -0.0100(12) 0.0063(11) 0.0014(11)
C5 0.0211(12) 0.0473(17) 0.0309(12) -0.0048(11) 0.0079(9) -0.0034(11)
C6 0.0272(13) 0.0464(17) 0.0325(13) 0.0052(11) 0.0063(10) -0.0061(12)
C7 0.0318(14) 0.0369(16) 0.0353(13) 0.0056(12) 0.0063(11) 0.0004(11)
C8 0.0228(12) 0.0358(15) 0.0290(12) -0.0002(11) 0.0068(10) 0.0020(10)
C9 0.0191(11) 0.0327(14) 0.0235(10) -0.0028(10) 0.0027(8) 0.0002(10)
C10 0.0193(11) 0.0361(15) 0.0264(11) -0.0058(10) 0.0035(9) 0.0004(10)
C11 0.0209(11) 0.0277(13) 0.0235(10) -0.0016(9) 0.0021(9) -0.0020(9)
C12 0.0253(13) 0.0288(14) 0.0355(13) 0.0012(11) 0.0052(10) 0.0010(10)
C13 0.0292(14) 0.0295(14) 0.0443(14) 0.0014(12) 0.0069(12) 0.0051(11)
C14 0.0220(13) 0.0363(15) 0.0388(14) -0.0062(11) 0.0078(10) 0.0046(10)
C15 0.0217(12) 0.0416(16) 0.0280(11) -0.0024(10) 0.0064(9) -0.0021(10)
C16 0.0257(13) 0.0402(16) 0.0296(12) 0.0029(11) 0.0048(10) -0.0073(11)
C17 0.0254(13) 0.0289(14) 0.0347(13) 0.0023(11) 0.0036(10) -0.0010(10)
C18 0.0219(11) 0.0278(13) 0.0294(12) 0.0003(10) 0.0058(9) 0.0012(10)
C19 0.0190(11) 0.0288(13) 0.0234(10) -0.0040(10) 0.0031(8) -0.0014(9)
C20 0.0174(10) 0.0323(13) 0.0227(10) -0.0041(10) 0.0020(8) -0.0022(10)
C21 0.0209(12) 0.0254(13) 0.0276(11) 0.0010(10) 0.0054(9) -0.0005(9)
C22 0.0210(12) 0.0265(13) 0.0266(11) -0.0009(9) 0.0047(9) -0.0012(9)
C23 0.0170(11) 0.0295(13) 0.0262(11) -0.0003(10) 0.0010(9) 0.0002(9)
C24 0.0194(11) 0.0253(13) 0.0284(11) -0.0003(10) 0.0048(9) -0.0032(9)
C25 0.0212(12) 0.0264(13) 0.0247(11) 0.0019(9) 0.0044(9) -0.0009(9)
C26 0.0180(11) 0.0261(13) 0.0270(11) 0.0014(10) 0.0020(9) -0.0027(9)
C27 0.0214(12) 0.0444(16) 0.0270(11) -0.0039(11) 0.0050(9) 0.0033(10)
C32 0.0246(12) 0.0321(14) 0.0282(11) 0.0006(10) 0.0074(9) -0.0015(10)
C33 0.0370(15) 0.0464(17) 0.0260(12) -0.0021(12) 0.0034(10) -0.0009(12)
C34 0.0407(16) 0.063(2) 0.0322(13) -0.0131(13) 0.0001(11) -0.0083(14)
C35 0.083(2) 0.061(2) 0.0443(16) -0.0128(16) 0.0185(16) -0.0279(19)
C36 0.106(3) 0.060(2) 0.0327(15) 0.0060(15) 0.0057(18) -0.012(2)
C28 0.049(9) 0.062(8) 0.047(9) -0.003(6) 0.016(7) 0.018(6)
C29 0.047(7) 0.058(6) 0.031(4) -0.008(4) -0.008(4) 0.003(5)
C30 0.062(11) 0.066(10) 0.037(5) -0.003(6) -0.002(6) -0.018(7)
C31 0.095(13) 0.068(8) 0.049(6) -0.005(6) 0.000(7) -0.013(8)
C28A 0.025(3) 0.048(5) 0.016(3) -0.010(3) -0.005(2) 0.013(3)
C29A 0.057(4) 0.056(3) 0.029(2) -0.004(2) 0.008(3) -0.009(3)
C30A 0.066(6) 0.072(6) 0.031(3) -0.002(3) 0.013(4) -0.018(4)
C31A 0.047(3) 0.056(4) 0.035(2) -0.014(2) 0.002(2) -0.010(3)

loop_
_atom_type_symbol
_atom_type_description
_atom_type_scat_dispersion_real
_atom_type_scat_dispersion_imag
_atom_type_scat_source
C C 0.0181 0.0091 'International Tables Vol C Tables 4.2.6.8 and 6.1.1.4'
H H 0.0000 0.0000 'International Tables Vol C Tables 4.2.6.8 and 6.1.1.4'
N N 0.0311 0.0180 'International Tables Vol C Tables 4.2.6.8 and 6.1.1.4'

loop_
_geom_angle_atom_site_label_1
_geom_angle_atom_site_label_2
_geom_angle_atom_site_label_3
_geom_angle
_geom_angle_site_symmetry_1
_geom_angle_site_symmetry_3
_geom_angle_publ_flag
C27 N1 C28A 115.9(6) . . ?
C27 N1 C28 122.5(13) . . ?
C32 N2 C33 118.2(2) . . ?
C2 C1 C9 119.7(2) . . ?
C2 C1 C21 118.7(2) . . ?
C9 C1 C21 121.5(2) . . ?
C1 C2 C3 120.9(3) . . ?
C1 C2 H2 119.5 . . ?
C3 C2 H2 119.5 . . ?
C4 C3 C2 120.7(3) . . ?
C4 C3 H3 119.7 . . ?
C2 C3 H3 119.7 . . ?
C3 C4 C10 120.4(2) . . ?
C3 C4 H4 119.8 . . ?
C10 C4 H4 119.8 . . ?
C6 C5 C10 120.7(2) . . ?
C6 C5 H5 119.6 . . ?
C10 C5 H5 119.6 . . ?
C5 C6 C7 120.4(3) . . ?
C5 C6 H6 119.8 . . ?
C7 C6 H6 119.8 . . ?
C8 C7 C6 120.4(3) . . ?
C8 C7 H7 119.8 . . ?
C6 C7 H7 119.8 . . ?
C7 C8 C9 121.3(2) . . ?
C7 C8 H8 119.4 . . ?
C9 C8 H8 119.4 . . ?
C8 C9 C1 123.1(2) . . ?
C8 C9 C10 118.1(2) . . ?
C1 C9 C10 118.8(2) . . ?
C4 C10 C5 121.5(2) . . ?
C4 C10 C9 119.4(2) . . ?
C5 C10 C9 119.1(2) . . ?
C12 C11 C19 119.0(2) . . ?
C12 C11 C24 119.2(2) . . ?
C19 C11 C24 121.6(2) . . ?
C11 C12 C13 122.1(3) . . ?
C11 C12 H12 119.0 . . ?
C13 C12 H12 119.0 . . ?
C14 C13 C12 119.7(3) . . ?
C14 C13 H13 120.2 . . ?
C12 C13 H13 120.2 . . ?
C13 C14 C20 120.6(2) . . ?
C13 C14 H14 119.7 . . ?
C20 C14 H14 119.7 . . ?
C16 C15 C20 121.0(2) . . ?
C16 C15 H15 119.5 . . ?
C20 C15 H15 119.5 . . ?
C15 C16 C17 120.1(2) . . ?
C15 C16 H16 120.0 . . ?
C17 C16 H16 120.0 . . ?
C18 C17 C16 120.5(3) . . ?
C18 C17 H17 119.8 . . ?
C16 C17 H17 119.8 . . ?
C17 C18 C19 120.8(2) . . ?
C17 C18 H18 119.6 . . ?
C19 C18 H18 119.6 . . ?
C18 C19 C20 118.4(2) . . ?
C18 C19 C11 122.3(2) . . ?
C20 C19 C11 119.3(2) . . ?
C14 C20 C15 121.4(2) . . ?
C14 C20 C19 119.3(2) . . ?
C15 C20 C19 119.2(2) . . ?
C26 C21 C22 118.5(2) . . ?
C26 C21 C1 118.2(2) . . ?
C22 C21 C1 123.3(2) . . ?
C23 C22 C21 119.0(2) . . ?
C23 C22 C27 119.6(2) . . ?
C21 C22 C27 121.3(2) . . ?
C24 C23 C22 122.6(2) . . ?
C24 C23 H23 118.7 . . ?
C22 C23 H23 118.7 . . ?
C23 C24 C25 118.6(2) . . ?
C23 C24 C11 118.3(2) . . ?
C25 C24 C11 123.0(2) . . ?
C26 C25 C24 118.8(2) . . ?
C26 C25 C32 119.6(2) . . ?
C24 C25 C32 121.3(2) . . ?
C21 C26 C25 122.6(2) . . ?
C21 C26 H26 118.7 . . ?
C25 C26 H26 118.7 . . ?
N1 C27 C22 121.9(2) . . ?
N1 C27 H27 119.1 . . ?
C22 C27 H27 119.1 . . ?
N2 C32 C25 122.3(2) . . ?
N2 C32 H32 118.8 . . ?
C25 C32 H32 118.8 . . ?
N2 C33 C36 109.6(3) . . ?
N2 C33 C34 108.1(2) . . ?
C36 C33 C34 111.3(3) . . ?
N2 C33 H33 109.3 . . ?
C36 C33 H33 109.3 . . ?
C34 C33 H33 109.3 . . ?
C35 C34 C33 113.5(3) . . ?
C35 C34 H34A 108.9 . . ?
C33 C34 H34A 108.9 . . ?
C35 C34 H34B 108.9 . . ?
C33 C34 H34B 108.9 . . ?
H34A C34 H34B 107.7 . . ?
C34 C35 H35A 109.5 . . ?
C34 C35 H35B 109.5 . . ?
H35A C35 H35B 109.5 . . ?
C34 C35 H35C 109.5 . . ?
H35A C35 H35C 109.5 . . ?
H35B C35 H35C 109.5 . . ?
C33 C36 H36A 109.5 . . ?
C33 C36 H36B 109.5 . . ?
H36A C36 H36B 109.5 . . ?
C33 C36 H36C 109.5 . . ?
H36A C36 H36C 109.5 . . ?
H36B C36 H36C 109.5 . . ?
C29 C28 C31 122(2) . . ?
C29 C28 N1 114(2) . . ?
C31 C28 N1 106(2) . . ?
C29 C28 H28 104.5 . . ?
C31 C28 H28 104.5 . . ?
N1 C28 H28 104.5 . . ?
C28 C29 C30 114.8(17) . . ?
C28 C29 H29A 108.6 . . ?
C30 C29 H29A 108.6 . . ?
C28 C29 H29B 108.6 . . ?
C30 C29 H29B 108.6 . . ?
H29A C29 H29B 107.5 . . ?
C29 C30 H30A 109.5 . . ?
C29 C30 H30B 109.5 . . ?
H30A C30 H30B 109.5 . . ?
C29 C30 H30C 109.5 . . ?
H30A C30 H30C 109.5 . . ?
H30B C30 H30C 109.5 . . ?
C28 C31 H31A 109.5 . . ?
C28 C31 H31B 109.5 . . ?
H31A C31 H31B 109.5 . . ?
C28 C31 H31C 109.5 . . ?
H31A C31 H31C 109.5 . . ?
H31B C31 H31C 109.5 . . ?
N1 C28A C29A 107.9(8) . . ?
N1 C28A C31A 106.1(10) . . ?
C29A C28A C31A 110.9(8) . . ?
N1 C28A H28A 110.6 . . ?
C29A C28A H28A 110.6 . . ?
C31A C28A H28A 110.6 . . ?
C28A C29A C30A 114.7(7) . . ?
C28A C29A H29C 108.6 . . ?
C30A C29A H29C 108.6 . . ?
C28A C29A H29D 108.6 . . ?
C30A C29A H29D 108.6 . . ?
H29C C29A H29D 107.6 . . ?
C29A C30A H30D 109.5 . . ?
C29A C30A H30E 109.5 . . ?
H30D C30A H30E 109.5 . . ?
C29A C30A H30F 109.5 . . ?
H30D C30A H30F 109.5 . . ?
H30E C30A H30F 109.5 . . ?
C28A C31A H31D 109.5 . . ?
C28A C31A H31E 109.5 . . ?
H31D C31A H31E 109.5 . . ?
C28A C31A H31F 109.5 . . ?
H31D C31A H31F 109.5 . . ?
H31E C31A H31F 109.5 . . ?

loop_
_geom_bond_atom_site_label_1
_geom_bond_atom_site_label_2
_geom_bond_distance
_geom_bond_site_symmetry_2
_geom_bond_publ_flag
N1 C27 1.268(3) . ?
N1 C28A 1.472(13) . ?
N1 C28 1.50(3) . ?
N2 C32 1.267(3) . ?
N2 C33 1.465(3) . ?
C1 C2 1.380(4) . ?
C1 C9 1.425(4) . ?
C1 C21 1.498(3) . ?
C2 C3 1.408(4) . ?
C2 H2 0.9500 . ?
C3 C4 1.358(4) . ?
C3 H3 0.9500 . ?
C4 C10 1.418(4) . ?
C4 H4 0.9500 . ?
C5 C6 1.368(4) . ?
C5 C10 1.420(4) . ?
C5 H5 0.9500 . ?
C6 C7 1.407(4) . ?
C6 H6 0.9500 . ?
C7 C8 1.364(4) . ?
C7 H7 0.9500 . ?
C8 C9 1.422(4) . ?
C8 H8 0.9500 . ?
C9 C10 1.428(3) . ?
C11 C12 1.370(4) . ?
C11 C19 1.431(3) . ?
C11 C24 1.491(3) . ?
C12 C13 1.410(4) . ?
C12 H12 0.9500 . ?
C13 C14 1.372(4) . ?
C13 H13 0.9500 . ?
C14 C20 1.416(4) . ?
C14 H14 0.9500 . ?
C15 C16 1.372(4) . ?
C15 C20 1.419(4) . ?
C15 H15 0.9500 . ?
C16 C17 1.405(4) . ?
C16 H16 0.9500 . ?
C17 C18 1.380(4) . ?
C17 H17 0.9500 . ?
C18 C19 1.422(4) . ?
C18 H18 0.9500 . ?
C19 C20 1.423(3) . ?
C21 C26 1.390(3) . ?
C21 C22 1.409(3) . ?
C22 C23 1.397(3) . ?
C22 C27 1.475(3) . ?
C23 C24 1.381(3) . ?
C23 H23 0.9500 . ?
C24 C25 1.416(3) . ?
C25 C26 1.394(3) . ?
C25 C32 1.472(3) . ?
C26 H26 0.9500 . ?
C27 H27 0.9500 . ?
C32 H32 0.9500 . ?
C33 C36 1.508(5) . ?
C33 C34 1.534(4) . ?
C33 H33 1.0000 . ?
C34 C35 1.507(5) . ?
C34 H34A 0.9900 . ?
C34 H34B 0.9900 . ?
C35 H35A 0.9800 . ?
C35 H35B 0.9800 . ?
C35 H35C 0.9800 . ?
C36 H36A 0.9800 . ?
C36 H36B 0.9800 . ?
C36 H36C 0.9800 . ?
C28 C29 1.44(3) . ?
C28 C31 1.45(3) . ?
C28 H28 1.0000 . ?
C29 C30 1.54(2) . ?
C29 H29A 0.9900 . ?
C29 H29B 0.9900 . ?
C30 H30A 0.9800 . ?
C30 H30B 0.9800 . ?
C30 H30C 0.9800 . ?
C31 H31A 0.9800 . ?
C31 H31B 0.9800 . ?
C31 H31C 0.9800 . ?
C28A C29A 1.505(14) . ?
C28A C31A 1.577(14) . ?
C28A H28A 1.0000 . ?
C29A C30A 1.519(10) . ?
C29A H29C 0.9900 . ?
C29A H29D 0.9900 . ?
C30A H30D 0.9800 . ?
C30A H30E 0.9800 . ?
C30A H30F 0.9800 . ?
C31A H31D 0.9800 . ?
C31A H31E 0.9800 . ?
C31A H31F 0.9800 . ?

loop_
_geom_torsion_atom_site_label_1
_geom_torsion_atom_site_label_2
_geom_torsion_atom_site_label_3
_geom_torsion_atom_site_label_4
_geom_torsion
_geom_torsion_site_symmetry_1
_geom_torsion_site_symmetry_2
_geom_torsion_site_symmetry_3
_geom_torsion_site_symmetry_4
_geom_torsion_publ_flag
C9 C1 C2 C3 1.1(4) . . . . ?
C21 C1 C2 C3 177.4(2) . . . . ?
C1 C2 C3 C4 1.9(4) . . . . ?
C2 C3 C4 C10 -3.0(4) . . . . ?
C10 C5 C6 C7 0.5(4) . . . . ?
C5 C6 C7 C8 1.0(4) . . . . ?
C6 C7 C8 C9 -0.8(4) . . . . ?
C7 C8 C9 C1 -178.5(2) . . . . ?
C7 C8 C9 C10 -0.9(3) . . . . ?
C2 C1 C9 C8 174.9(2) . . . . ?
C21 C1 C9 C8 -1.3(3) . . . . ?
C2 C1 C9 C10 -2.8(3) . . . . ?
C21 C1 C9 C10 -179.0(2) . . . . ?
C3 C4 C10 C5 -177.1(3) . . . . ?
C3 C4 C10 C9 1.2(4) . . . . ?
C6 C5 C10 C4 176.2(3) . . . . ?
C6 C5 C10 C9 -2.1(4) . . . . ?
C8 C9 C10 C4 -176.1(2) . . . . ?
C1 C9 C10 C4 1.7(3) . . . . ?
C8 C9 C10 C5 2.3(3) . . . . ?
C1 C9 C10 C5 -179.9(2) . . . . ?
C19 C11 C12 C13 -1.2(4) . . . . ?
C24 C11 C12 C13 -177.2(2) . . . . ?
C11 C12 C13 C14 0.8(4) . . . . ?
C12 C13 C14 C20 0.0(4) . . . . ?
C20 C15 C16 C17 -1.0(4) . . . . ?
C15 C16 C17 C18 -0.2(4) . . . . ?
C16 C17 C18 C19 0.8(4) . . . . ?
C17 C18 C19 C20 -0.2(3) . . . . ?
C17 C18 C19 C11 177.7(2) . . . . ?
C12 C11 C19 C18 -177.0(2) . . . . ?
C24 C11 C19 C18 -1.2(3) . . . . ?
C12 C11 C19 C20 0.9(3) . . . . ?
C24 C11 C19 C20 176.7(2) . . . . ?
C13 C14 C20 C15 178.5(3) . . . . ?
C13 C14 C20 C19 -0.4(4) . . . . ?
C16 C15 C20 C14 -177.2(2) . . . . ?
C16 C15 C20 C19 1.6(3) . . . . ?
C18 C19 C20 C14 177.9(2) . . . . ?
C11 C19 C20 C14 -0.1(3) . . . . ?
C18 C19 C20 C15 -1.0(3) . . . . ?
C11 C19 C20 C15 -178.9(2) . . . . ?
C2 C1 C21 C26 -61.6(3) . . . . ?
C9 C1 C21 C26 114.6(3) . . . . ?
C2 C1 C21 C22 118.7(3) . . . . ?
C9 C1 C21 C22 -65.0(3) . . . . ?
C26 C21 C22 C23 1.0(4) . . . . ?
C1 C21 C22 C23 -179.3(2) . . . . ?
C26 C21 C22 C27 176.4(2) . . . . ?
C1 C21 C22 C27 -4.0(4) . . . . ?
C21 C22 C23 C24 -0.8(4) . . . . ?
C27 C22 C23 C24 -176.3(3) . . . . ?
C22 C23 C24 C25 -0.1(4) . . . . ?
C22 C23 C24 C11 -178.6(2) . . . . ?
C12 C11 C24 C23 61.6(3) . . . . ?
C19 C11 C24 C23 -114.3(3) . . . . ?
C12 C11 C24 C25 -116.9(3) . . . . ?
C19 C11 C24 C25 67.3(3) . . . . ?
C23 C24 C25 C26 0.8(4) . . . . ?
C11 C24 C25 C26 179.2(2) . . . . ?
C23 C24 C25 C32 -172.3(2) . . . . ?
C11 C24 C25 C32 6.2(4) . . . . ?
C22 C21 C26 C25 -0.3(4) . . . . ?
C1 C21 C26 C25 -180.0(2) . . . . ?
C24 C25 C26 C21 -0.6(4) . . . . ?
C32 C25 C26 C21 172.6(2) . . . . ?
C28A N1 C27 C22 175.8(6) . . . . ?
C28 N1 C27 C22 -175.0(14) . . . . ?
C23 C22 C27 N1 -13.4(4) . . . . ?
C21 C22 C27 N1 171.3(3) . . . . ?
C33 N2 C32 C25 -174.4(2) . . . . ?
C26 C25 C32 N2 12.6(4) . . . . ?
C24 C25 C32 N2 -174.4(2) . . . . ?
C32 N2 C33 C36 -116.1(3) . . . . ?
C32 N2 C33 C34 122.5(3) . . . . ?
N2 C33 C34 C35 -61.7(3) . . . . ?
C36 C33 C34 C35 177.8(3) . . . . ?
C27 N1 C28 C29 128.7(19) . . . . ?
C27 N1 C28 C31 -95(2) . . . . ?
C31 C28 C29 C30 61(3) . . . . ?
N1 C28 C29 C30 -170.2(17) . . . . ?
C27 N1 C28A C29A 106.0(8) . . . . ?
C27 N1 C28A C31A -135.0(7) . . . . ?
N1 C28A C29A C30A 174.3(7) . . . . ?
C31A C28A C29A C30A 58.5(12) . . . . ?
